data_2310754
loop_
_publ_author_name
'Brink, C.'
'Stenfert Kroese, H.A.'

_publ_section_title
;
 The crystal structure of K2 Ag I3 and isomorphous Substances
;
_journal_name_full 'Acta Crystallographica (1,1948-23,1967)'
_journal_page_first 433
_journal_page_last 436
_journal_volume 5
_journal_year 1952
_chemical_formula_sum 'Ag I3 K2'
_chemical_name_systematic 'K2 (Ag I3)'
_space_group_IT_number 62
_symmetry_space_group_name_Hall '-P 2c 2ab'
_symmetry_space_group_name_H-M 'P b n m'
_cell_angle_alpha 90
_cell_angle_beta 90
_cell_angle_gamma 90
_cell_formula_units_Z 4
_cell_length_a 19.52
_cell_length_b 9.98
_cell_length_c 4.74
_cell_volume 923.398
_citation_journal_id_ASTM ACCRA9
_cod_data_source_file Brink_ACCRA9_1952_1098.cif
_cod_data_source_block Ag1I3K2
_cod_original_cell_volume 923.3975
_cod_original_sg_symbol_Hall '-P 2ac 2n (z,x,y)'
_cod_original_formula_sum 'Ag1 I3 K2'
_cod_database_code 2310754

loop_
_symmetry_equiv_pos_as_xyz
x,y,z
x+1/2,-y+1/2,-z
-x+1/2,y+1/2,-z+1/2
-x,-y,z+1/2
-x,-y,-z
-x-1/2,y-1/2,z
x-1/2,-y-1/2,z-1/2
x,y,-z-1/2

loop_
_atom_site_label
_atom_site_type_symbol
_atom_site_fract_x
_atom_site_fract_y
_atom_site_fract_z
_atom_site_occupancy
_atom_site_U_iso_or_equiv
K1 K+1 0.714 0.075 0.25 1 0.0
K2 K+1 0.464 0.249 0.25 1 0.0
I1 I-1 0.278 0.187 0.25 1 0.0
I2 I-1 0.071 0.382 0.25 1 0.0
Ag1 Ag+1 0.135 0.129 0.25 1 0.0
I3 I-1 -0.099 0.008 0.25 1 0.0
